data_2311557
loop_
_publ_author_name
'Fischer, Malte'
'Schmidtmann, Marc'
'Beckhaus, R\"udiger'

_publ_section_title
;
 Crystal structure of the \h<sup>4</sup>-ketimine titanium complex
 (di-phenyl-amido-\k<i>N</i>){3-methyl-6-[(4-methyl-phen-yl)(phenyl-aza-nid-yl)methyl-idene]cyclo-hexa-2,4-dien-1-yl-\k<sup>2</sup><i>N</i>,<i>C</i><sup>1</sup>}(\h<sup>5</sup>-penta-methyl-cyclo-penta-dien-yl)titanium(IV).
;
_journal_coeditor_code WM5424
_journal_issue 'Pt 1'
_journal_name_full 'Acta crystallographica. Section E, Crystallographic communications'
_journal_page_first 34
_journal_page_last 37
_journal_paper_doi 10.1107/S2056989017017455
_journal_volume 74
_journal_year 2018
_chemical_formula_iupac '[Ti (C10 H15) (C21 H19 N) (C12 H10 N)]'
_chemical_formula_moiety 'C43 H44 N2 Ti'
_chemical_formula_sum 'C43 H44 N2 Ti'
_chemical_formula_weight 636.70
_chemical_name_systematic
(Diphenylamido-\k<i>N</i>){3-methyl-6-[(4-methylphenyl)(phenylazanidyl)methylidene]cyclohexa-2,4-dien-1-yl-\k^2^<i>N</i>,<i>C</i>^1^}(\h^5^-pentamethylcyclopentadienyl)titanium(IV)
_space_group_crystal_system tetragonal
_space_group_IT_number 114
_space_group_name_Hall 'P -4 2n'
_space_group_name_H-M_alt 'P -4 21 c'
_atom_sites_solution_hydrogens difmap
_atom_sites_solution_primary direct
_atom_sites_solution_secondary difmap
_audit_creation_method SHELXL-2014/7
_cell_angle_alpha 90
_cell_angle_beta 90
_cell_angle_gamma 90
_cell_formula_units_Z 8
_cell_length_a 20.0633(4)
_cell_length_b 20.0633(4)
_cell_length_c 16.8156(4)
_cell_measurement_reflns_used 9899
_cell_measurement_temperature 100(2)
_cell_measurement_theta_max 27.71
_cell_measurement_theta_min 2.27
_cell_volume 6768.9(2)
_computing_cell_refinement
;
SAINT (Bruker, 2015)
;
_computing_data_collection
;
APEX2 (Bruker, 2015)
;
_computing_data_reduction
;
SAINT (Bruker, 2015)
;
_computing_molecular_graphics
;
DIAMOND (Brandenburg & Putz, 2006)
;
_computing_publication_material
;
publCIF (Westrip, 2010)
;
_computing_structure_refinement
;
SHELXL2014 (Sheldrick, 2015b)
;
_computing_structure_solution
;
SHELXT (Sheldrick, 2015a)
;
_diffrn_ambient_temperature 100(2)
_diffrn_measured_fraction_theta_full 1.000
_diffrn_measured_fraction_theta_max 1.000
_diffrn_measurement_device_type 'Bruker APEXII CCD'
_diffrn_measurement_method '\f and \w scans'
_diffrn_radiation_type MoK\a
_diffrn_radiation_wavelength 0.71073
_diffrn_reflns_av_R_equivalents 0.0927
_diffrn_reflns_limit_h_max 28
_diffrn_reflns_limit_h_min -28
_diffrn_reflns_limit_k_max 28
_diffrn_reflns_limit_k_min -28
_diffrn_reflns_limit_l_max 23
_diffrn_reflns_limit_l_min -23
_diffrn_reflns_number 152032
_diffrn_reflns_theta_full 25.242
_diffrn_reflns_theta_max 30.032
_diffrn_reflns_theta_min 1.435
_exptl_absorpt_coefficient_mu 0.286
_exptl_absorpt_correction_T_max 1.0000
_exptl_absorpt_correction_T_min 0.8318
_exptl_absorpt_correction_type multi-scan
_exptl_absorpt_process_details
;
(<i>SADABS</i>; Krause <i>et al.</i>, 2015)
;
_exptl_crystal_colour 'dark red'
_exptl_crystal_density_diffrn 1.250
_exptl_crystal_description 'tetragonal prism'
_exptl_crystal_F_000 2704
_exptl_crystal_size_max 0.400
_exptl_crystal_size_mid 0.140
_exptl_crystal_size_min 0.140
_refine_diff_density_max 0.647
_refine_diff_density_min -0.529
_refine_ls_abs_structure_details
;
Flack <i>x</i> determined using 3640 quotients
[(<i>I</i>^+^)-(<i>I</i>^-^)]/[(<i>I</i>^+^)+(<i>I</i>^-^)]
(Parsons <i>et al.</i>, 2013)
;
_refine_ls_abs_structure_Flack 0.003(8)
_refine_ls_extinction_method none
_refine_ls_goodness_of_fit_ref 1.070
_refine_ls_hydrogen_treatment mixed
_refine_ls_matrix_type full
_refine_ls_number_parameters 426
_refine_ls_number_reflns 9906
_refine_ls_number_restraints 0
_refine_ls_restrained_S_all 1.070
_refine_ls_R_factor_all 0.0546
_refine_ls_R_factor_gt 0.0432
_refine_ls_shift/su_max 0.001
_refine_ls_shift/su_mean 0.000
_refine_ls_structure_factor_coef Fsqd
_refine_ls_weighting_details 'w=1/[\s^2^(Fo^2^)+(0.0600P)^2^+2.0000P] where P=(Fo^2^+2Fc^2^)/3'
_refine_ls_weighting_scheme calc
_refine_ls_wR_factor_gt 0.1031
_refine_ls_wR_factor_ref 0.1104
_reflns_number_gt 8703
_reflns_number_total 9906
_reflns_threshold_expression 'I > 2\s(I)'
_cod_data_source_file wm5424sup1.cif
_cod_data_source_block I
_cod_original_cell_volume 6768.9(3)
_cod_database_code 2311557
_shelx_space_group_comment
;
The symmetry employed for this shelxl refinement is uniquely defined
by the following loop, which should always be used as a source of
symmetry information in preference to the above space-group names.
They are only intended as comments.
;
_shelx_estimated_absorpt_t_min 0.894
_shelx_estimated_absorpt_t_max 0.961

loop_
_space_group_symop_operation_xyz
'x, y, z'
'-x, -y, z'
'y, -x, -z'
'-y, x, -z'
'-x+1/2, y+1/2, -z+1/2'
'x+1/2, -y+1/2, -z+1/2'
'-y+1/2, -x+1/2, z+1/2'
'y+1/2, x+1/2, z+1/2'

loop_
_atom_site_type_symbol
_atom_site_label
_atom_site_fract_x
_atom_site_fract_y
_atom_site_fract_z
_atom_site_U_iso_or_equiv
_atom_site_adp_type
_atom_site_calc_flag
_atom_site_occupancy
Ti Ti1 0.25521(2) 0.77115(2) 0.52922(3) 0.01349(10) Uani d 1
N N1 0.33928(10) 0.74376(11) 0.57924(12) 0.0165(4) Uani d 1
N N2 0.26913(11) 0.85300(10) 0.46239(13) 0.0165(4) Uani d 1
C C1 0.24245(13) 0.67486(13) 0.44812(15) 0.0183(5) Uani d 1
C C2 0.19622(13) 0.72333(13) 0.41991(16) 0.0191(5) Uani d 1
C C3 0.14749(12) 0.73412(12) 0.47990(15) 0.0173(5) Uani d 1
C C4 0.16372(13) 0.69257(13) 0.54563(15) 0.0175(5) Uani d 1
C C5 0.22181(12) 0.65600(12) 0.52647(16) 0.0178(5) Uani d 1
C C6 0.29283(15) 0.63923(15) 0.39780(19) 0.0265(6) Uani d 1
H H6A 0.3143 0.6711 0.3619 0.040 Uiso calc 1
H H6B 0.2705 0.6046 0.3665 0.040 Uiso calc 1
H H6C 0.3266 0.6187 0.4321 0.040 Uiso calc 1
C C7 0.19600(15) 0.75307(16) 0.33785(16) 0.0257(6) Uani d 1
H H7A 0.1748 0.7971 0.3395 0.039 Uiso calc 1
H H7B 0.1711 0.7239 0.3018 0.039 Uiso calc 1
H H7C 0.2420 0.7576 0.3189 0.039 Uiso calc 1
C C8 0.08424(13) 0.77324(14) 0.47078(19) 0.0244(5) Uani d 1
H H8A 0.0732 0.7948 0.5214 0.037 Uiso calc 1
H H8B 0.0480 0.7432 0.4554 0.037 Uiso calc 1
H H8C 0.0902 0.8073 0.4296 0.037 Uiso calc 1
C C9 0.12056(15) 0.68160(15) 0.61720(18) 0.0249(6) Uani d 1
H H9A 0.1486 0.6780 0.6647 0.037 Uiso calc 1
H H9B 0.0950 0.6404 0.6104 0.037 Uiso calc 1
H H9C 0.0899 0.7192 0.6233 0.037 Uiso calc 1
C C10 0.25101(16) 0.60119(14) 0.57619(18) 0.0255(6) Uani d 1
H H10A 0.2971 0.5929 0.5595 0.038 Uiso calc 1
H H10B 0.2246 0.5605 0.5693 0.038 Uiso calc 1
H H10C 0.2504 0.6144 0.6323 0.038 Uiso calc 1
C C11 0.38873(12) 0.69317(13) 0.58313(16) 0.0160(5) Uani d 1
C C12 0.40136(14) 0.66049(14) 0.65474(17) 0.0212(5) Uani d 1
H H12 0.3775 0.6728 0.7013 0.025 Uiso calc 1
C C13 0.44865(15) 0.61008(15) 0.65820(19) 0.0255(6) Uani d 1
H H13 0.4564 0.5873 0.7068 0.031 Uiso calc 1
C C14 0.48470(14) 0.59293(14) 0.5909(2) 0.0259(6) Uani d 1
H H14 0.5173 0.5587 0.5934 0.031 Uiso calc 1
C C15 0.47305(14) 0.62589(14) 0.51979(19) 0.0236(6) Uani d 1
H H15 0.4982 0.6146 0.4739 0.028 Uiso calc 1
C C16 0.42487(13) 0.67536(13) 0.51536(16) 0.0196(5) Uani d 1
H H16 0.4164 0.6971 0.4662 0.024 Uiso calc 1
C C17 0.34882(13) 0.80236(13) 0.62103(16) 0.0184(5) Uani d 1
C C18 0.41617(13) 0.83181(13) 0.63272(16) 0.0167(5) Uani d 1
C C19 0.46455(13) 0.83115(13) 0.57330(15) 0.0188(5) Uani d 1
H H19 0.4554 0.8096 0.5242 0.023 Uiso calc 1
C C20 0.52607(14) 0.86168(14) 0.58502(17) 0.0216(5) Uani d 1
H H20 0.5584 0.8606 0.5437 0.026 Uiso calc 1
C C21 0.54113(14) 0.89386(14) 0.65630(17) 0.0214(5) Uani d 1
C C22 0.49367(14) 0.89274(15) 0.71652(17) 0.0227(6) Uani d 1
H H22 0.5033 0.9132 0.7661 0.027 Uiso calc 1
C C23 0.43237(14) 0.86209(14) 0.70517(17) 0.0207(5) Uani d 1
H H23 0.4009 0.8617 0.7473 0.025 Uiso calc 1
C C24 0.60631(16) 0.93054(18) 0.6678(2) 0.0332(7) Uani d 1
H H24A 0.6385 0.9155 0.6278 0.050 Uiso calc 1
H H24B 0.6237 0.9213 0.7211 0.050 Uiso calc 1
H H24C 0.5989 0.9786 0.6618 0.050 Uiso calc 1
C C25 0.29109(13) 0.83635(13) 0.64712(15) 0.0166(5) Uani d 1
C C26 0.29111(14) 0.90781(13) 0.65934(16) 0.0194(5) Uani d 1
H H26 0.3302 0.9327 0.6480 0.023 Uiso calc 1
C C27 0.23609(15) 0.93964(14) 0.68677(17) 0.0236(6) Uani d 1
H H27 0.2377 0.9866 0.6940 0.028 Uiso calc 1
C C28 0.17566(14) 0.90498(16) 0.70515(17) 0.0238(6) Uani d 1
C C29 0.17200(14) 0.83910(16) 0.68804(16) 0.0220(5) Uani d 1
H H29 0.1320 0.8156 0.6993 0.026 Uiso calc 1
C C30 0.22712(13) 0.80375(14) 0.65334(17) 0.0203(5) Uani d 1
H H30 0.2255(16) 0.7539(16) 0.6633(19) 0.018(8) Uiso d 1
C C31 0.11923(16) 0.94261(18) 0.7438(2) 0.0341(7) Uani d 1
H H31A 0.1344 0.9613 0.7945 0.051 Uiso calc 1
H H31B 0.0819 0.9122 0.7534 0.051 Uiso calc 1
H H31C 0.1047 0.9788 0.7086 0.051 Uiso calc 1
C C32 0.33448(13) 0.86856(13) 0.43620(16) 0.0181(5) Uani d 1
C C33 0.37170(14) 0.82304(15) 0.39128(15) 0.0206(5) Uani d 1
H H33 0.3531 0.7811 0.3774 0.025 Uiso calc 1
C C34 0.43614(14) 0.83944(17) 0.36691(17) 0.0259(6) Uani d 1
H H34 0.4613 0.8082 0.3368 0.031 Uiso calc 1
C C35 0.46377(15) 0.90029(17) 0.38585(19) 0.0284(6) Uani d 1
H H35 0.5076 0.9112 0.3687 0.034 Uiso calc 1
C C36 0.42683(15) 0.94556(16) 0.4303(2) 0.0280(6) Uani d 1
H H36 0.4457 0.9875 0.4438 0.034 Uiso calc 1
C C37 0.36303(14) 0.93018(14) 0.45505(18) 0.0229(6) Uani d 1
H H37 0.3383 0.9617 0.4851 0.028 Uiso calc 1
C C38 0.22008(13) 0.89928(12) 0.43968(15) 0.0159(5) Uani d 1
C C39 0.16483(13) 0.91041(13) 0.48870(16) 0.0192(5) Uani d 1
H H39 0.1619 0.8885 0.5386 0.023 Uiso calc 1
C C40 0.11412(14) 0.95335(14) 0.46488(19) 0.0234(5) Uani d 1
H H40 0.0763 0.9595 0.4981 0.028 Uiso calc 1
C C41 0.11815(15) 0.98732(15) 0.39313(18) 0.0244(6) Uani d 1
H H41 0.0833 1.0164 0.3770 0.029 Uiso calc 1
C C42 0.17374(15) 0.97823(14) 0.34527(17) 0.0229(5) Uani d 1
H H42 0.1774 1.0023 0.2968 0.027 Uiso calc 1
C C43 0.22390(14) 0.93457(13) 0.36723(16) 0.0198(5) Uani d 1
H H43 0.2612 0.9283 0.3332 0.024 Uiso calc 1

loop_
_atom_site_aniso_label
_atom_site_aniso_U_11
_atom_site_aniso_U_22
_atom_site_aniso_U_33
_atom_site_aniso_U_12
_atom_site_aniso_U_13
_atom_site_aniso_U_23
Ti1 0.0154(2) 0.01400(19) 0.01109(17) -0.00003(14) -0.00026(16) 0.00082(16)
N1 0.0164(9) 0.0204(10) 0.0127(9) 0.0021(8) 0.0002(8) -0.0009(8)
N2 0.0169(9) 0.0170(9) 0.0156(10) -0.0011(8) -0.0004(8) 0.0026(8)
C1 0.0196(12) 0.0190(11) 0.0165(11) -0.0002(9) 0.0006(9) -0.0032(9)
C2 0.0232(12) 0.0206(12) 0.0135(11) -0.0013(10) -0.0028(10) -0.0017(10)
C3 0.0177(11) 0.0177(11) 0.0164(11) -0.0027(9) -0.0017(9) -0.0027(9)
C4 0.0192(11) 0.0173(11) 0.0160(12) -0.0052(9) 0.0008(9) -0.0005(9)
C5 0.0205(11) 0.0149(10) 0.0179(11) -0.0033(9) -0.0027(10) -0.0004(10)
C6 0.0247(14) 0.0273(14) 0.0274(15) 0.0012(11) 0.0028(11) -0.0112(12)
C7 0.0323(15) 0.0313(15) 0.0136(12) -0.0039(12) -0.0032(11) 0.0005(11)
C8 0.0197(12) 0.0237(12) 0.0296(14) 0.0013(10) -0.0030(12) -0.0043(12)
C9 0.0267(14) 0.0287(14) 0.0194(13) -0.0088(11) 0.0063(11) -0.0003(11)
C10 0.0305(14) 0.0181(12) 0.0279(14) -0.0017(11) -0.0062(12) 0.0037(11)
C11 0.0151(11) 0.0166(11) 0.0161(11) -0.0006(9) -0.0016(9) -0.0023(9)
C12 0.0219(13) 0.0221(13) 0.0196(12) 0.0003(10) -0.0024(10) 0.0001(10)
C13 0.0254(14) 0.0212(13) 0.0300(15) 0.0004(11) -0.0085(12) 0.0039(11)
C14 0.0198(13) 0.0180(12) 0.0399(17) 0.0018(10) -0.0038(12) -0.0043(12)
C15 0.0212(12) 0.0221(12) 0.0276(15) -0.0021(10) 0.0033(11) -0.0081(11)
C16 0.0204(12) 0.0218(12) 0.0167(13) 0.0004(9) 0.0004(10) -0.0040(10)
C17 0.0166(11) 0.0199(12) 0.0188(12) -0.0003(9) -0.0004(10) -0.0005(10)
C18 0.0168(11) 0.0162(11) 0.0170(12) 0.0001(9) 0.0013(9) 0.0000(9)
C19 0.0219(12) 0.0215(12) 0.0131(11) 0.0005(10) 0.0007(10) -0.0008(10)
C20 0.0206(12) 0.0253(13) 0.0188(12) -0.0009(10) 0.0056(10) -0.0014(11)
C21 0.0190(12) 0.0220(12) 0.0231(13) -0.0008(10) 0.0026(11) -0.0042(11)
C22 0.0227(13) 0.0279(14) 0.0176(12) -0.0010(11) 0.0009(11) -0.0067(11)
C23 0.0206(13) 0.0238(13) 0.0175(13) 0.0003(10) 0.0026(10) -0.0028(10)
C24 0.0207(14) 0.0389(18) 0.0401(19) -0.0081(12) 0.0040(13) -0.0120(15)
C25 0.0182(11) 0.0198(12) 0.0120(11) -0.0008(9) 0.0000(9) 0.0007(9)
C26 0.0208(12) 0.0193(12) 0.0179(12) -0.0009(9) -0.0010(10) 0.0001(10)
C27 0.0260(14) 0.0214(12) 0.0235(13) 0.0049(11) -0.0050(11) -0.0060(10)
C28 0.0216(13) 0.0356(16) 0.0142(12) 0.0077(11) -0.0013(10) -0.0070(11)
C29 0.0173(12) 0.0330(15) 0.0156(12) 0.0003(10) 0.0015(10) -0.0011(11)
C30 0.0185(11) 0.0215(12) 0.0210(13) -0.0004(10) 0.0003(10) 0.0007(10)
C31 0.0248(15) 0.0434(19) 0.0342(17) 0.0030(13) 0.0025(13) -0.0174(15)
C32 0.0177(12) 0.0214(12) 0.0154(12) 0.0002(9) -0.0008(9) 0.0051(10)
C33 0.0231(13) 0.0270(13) 0.0119(11) 0.0014(10) -0.0018(10) 0.0019(10)
C34 0.0209(13) 0.0418(17) 0.0150(12) 0.0050(12) 0.0000(10) 0.0056(12)
C35 0.0194(13) 0.0415(17) 0.0243(14) -0.0005(12) 0.0009(11) 0.0130(13)
C36 0.0224(13) 0.0272(15) 0.0345(17) -0.0062(11) -0.0035(12) 0.0108(13)
C37 0.0208(12) 0.0207(12) 0.0272(15) 0.0009(10) -0.0002(11) 0.0029(11)
C38 0.0180(11) 0.0143(10) 0.0154(11) -0.0016(9) -0.0013(9) 0.0003(9)
C39 0.0205(12) 0.0179(12) 0.0192(13) -0.0010(9) 0.0029(10) 0.0034(9)
C40 0.0212(12) 0.0230(12) 0.0259(14) 0.0009(10) 0.0029(11) 0.0020(12)
C41 0.0234(13) 0.0237(13) 0.0262(14) 0.0048(11) -0.0050(11) 0.0014(11)
C42 0.0302(14) 0.0221(13) 0.0164(12) 0.0018(11) -0.0020(11) 0.0018(10)
C43 0.0239(13) 0.0203(12) 0.0152(12) 0.0008(10) 0.0005(10) 0.0008(9)

loop_
_atom_type_symbol
_atom_type_description
_atom_type_scat_dispersion_real
_atom_type_scat_dispersion_imag
_atom_type_scat_source
C C 0.0033 0.0016 'International Tables Vol C Tables 4.2.6.8 and 6.1.1.4'
H H 0.0000 0.0000 'International Tables Vol C Tables 4.2.6.8 and 6.1.1.4'
N N 0.0061 0.0033 'International Tables Vol C Tables 4.2.6.8 and 6.1.1.4'
Ti Ti 0.2776 0.4457 'International Tables Vol C Tables 4.2.6.8 and 6.1.1.4'

loop_
_geom_angle_atom_site_label_1
_geom_angle_atom_site_label_2
_geom_angle_atom_site_label_3
_geom_angle
N1 Ti1 N2 110.42(9)
N1 Ti1 C30 84.23(9)
N2 Ti1 C30 108.35(9)
N1 Ti1 C1 96.36(9)
N2 Ti1 C1 110.98(9)
C30 Ti1 C1 137.58(10)
N1 Ti1 C2 130.03(9)
N2 Ti1 C2 88.09(9)
C30 Ti1 C2 134.76(10)
C1 Ti1 C2 34.80(9)
N1 Ti1 C5 88.78(9)
N2 Ti1 C5 144.36(9)
C30 Ti1 C5 103.08(10)
C1 Ti1 C5 34.82(9)
C2 Ti1 C5 57.40(9)
N1 Ti1 C3 145.52(9)
N2 Ti1 C3 100.51(9)
C30 Ti1 C3 100.49(9)
C1 Ti1 C3 57.35(9)
C2 Ti1 C3 34.29(9)
C5 Ti1 C3 56.80(9)
N1 Ti1 C4 114.69(9)
N2 Ti1 C4 134.20(9)
C30 Ti1 C4 83.96(9)
C1 Ti1 C4 57.18(9)
C2 Ti1 C4 56.87(9)
C5 Ti1 C4 33.96(8)
C3 Ti1 C4 33.99(9)
N1 Ti1 C25 63.65(9)
N2 Ti1 C25 88.61(9)
C30 Ti1 C25 35.07(9)
C1 Ti1 C25 156.53(9)
C2 Ti1 C25 166.07(9)
C5 Ti1 C25 127.03(9)
C3 Ti1 C25 133.74(9)
C4 Ti1 C25 117.99(8)
N1 Ti1 C17 33.24(9)
N2 Ti1 C17 92.07(9)
C30 Ti1 C17 63.01(9)
C1 Ti1 C17 129.47(9)
C2 Ti1 C17 160.82(9)
C5 Ti1 C17 117.37(9)
C3 Ti1 C17 162.00(9)
C4 Ti1 C17 130.97(9)
C25 Ti1 C17 32.90(8)
C17 N1 C11 119.2(2)
C17 N1 Ti1 95.66(16)
C11 N1 Ti1 145.04(18)
C38 N2 C32 114.7(2)
C38 N2 Ti1 126.47(17)
C32 N2 Ti1 118.83(16)
C2 C1 C5 107.4(2)
C2 C1 C6 125.2(2)
C5 C1 C6 126.0(2)
C2 C1 Ti1 72.94(15)
C5 C1 Ti1 73.64(14)
C6 C1 Ti1 129.66(19)
C3 C2 C1 108.4(2)
C3 C2 C7 126.1(2)
C1 C2 C7 125.3(3)
C3 C2 Ti1 74.53(15)
C1 C2 Ti1 72.26(15)
C7 C2 Ti1 123.27(19)
C2 C3 C4 107.7(2)
C2 C3 C8 126.1(2)
C4 C3 C8 125.4(2)
C2 C3 Ti1 71.17(14)
C4 C3 Ti1 73.17(14)
C8 C3 Ti1 128.83(18)
C5 C4 C3 108.4(2)
C5 C4 C9 125.6(2)
C3 C4 C9 125.3(2)
C5 C4 Ti1 71.88(14)
C3 C4 Ti1 72.85(14)
C9 C4 Ti1 128.42(18)
C4 C5 C1 108.1(2)
C4 C5 C10 125.1(3)
C1 C5 C10 126.4(2)
C4 C5 Ti1 74.15(14)
C1 C5 Ti1 71.54(14)
C10 C5 Ti1 125.75(18)
C1 C6 H6A 109.5
C1 C6 H6B 109.5
H6A C6 H6B 109.5
C1 C6 H6C 109.5
H6A C6 H6C 109.5
H6B C6 H6C 109.5
C2 C7 H7A 109.5
C2 C7 H7B 109.5
H7A C7 H7B 109.5
C2 C7 H7C 109.5
H7A C7 H7C 109.5
H7B C7 H7C 109.5
C3 C8 H8A 109.5
C3 C8 H8B 109.5
H8A C8 H8B 109.5
C3 C8 H8C 109.5
H8A C8 H8C 109.5
H8B C8 H8C 109.5
C4 C9 H9A 109.5
C4 C9 H9B 109.5
H9A C9 H9B 109.5
C4 C9 H9C 109.5
H9A C9 H9C 109.5
H9B C9 H9C 109.5
C5 C10 H10A 109.5
C5 C10 H10B 109.5
H10A C10 H10B 109.5
C5 C10 H10C 109.5
H10A C10 H10C 109.5
H10B C10 H10C 109.5
C12 C11 C16 119.3(2)
C12 C11 N1 120.2(2)
C16 C11 N1 120.5(2)
C13 C12 C11 120.2(3)
C13 C12 H12 119.9
C11 C12 H12 119.9
C14 C13 C12 120.2(3)
C14 C13 H13 119.9
C12 C13 H13 119.9
C15 C14 C13 119.9(3)
C15 C14 H14 120.1
C13 C14 H14 120.1
C14 C15 C16 120.3(3)
C14 C15 H15 119.8
C16 C15 H15 119.8
C15 C16 C11 120.0(3)
C15 C16 H16 120.0
C11 C16 H16 120.0
N1 C17 C25 117.0(2)
N1 C17 C18 122.0(2)
C25 C17 C18 120.8(2)
N1 C17 Ti1 51.10(12)
C25 C17 Ti1 72.43(15)
C18 C17 Ti1 149.29(19)
C19 C18 C23 117.8(2)
C19 C18 C17 122.3(2)
C23 C18 C17 119.9(2)
C20 C19 C18 120.8(2)
C20 C19 H19 119.6
C18 C19 H19 119.6
C19 C20 C21 121.2(2)
C19 C20 H20 119.4
C21 C20 H20 119.4
C22 C21 C20 118.1(3)
C22 C21 C24 120.5(3)
C20 C21 C24 121.5(3)
C23 C22 C21 120.9(3)
C23 C22 H22 119.5
C21 C22 H22 119.5
C22 C23 C18 121.2(3)
C22 C23 H23 119.4
C18 C23 H23 119.4
C21 C24 H24A 109.5
C21 C24 H24B 109.5
H24A C24 H24B 109.5
C21 C24 H24C 109.5
H24A C24 H24C 109.5
H24B C24 H24C 109.5
C17 C25 C30 122.1(2)
C17 C25 C26 121.4(2)
C30 C25 C26 116.0(2)
C17 C25 Ti1 74.67(15)
C30 C25 Ti1 63.98(14)
C26 C25 Ti1 129.43(18)
C27 C26 C25 120.9(3)
C27 C26 H26 119.5
C25 C26 H26 119.5
C26 C27 C28 122.3(3)
C26 C27 H27 118.9
C28 C27 H27 118.9
C29 C28 C27 118.3(3)
C29 C28 C31 122.6(3)
C27 C28 C31 119.1(3)
C28 C29 C30 121.7(3)
C28 C29 H29 119.1
C30 C29 H29 119.1
C29 C30 C25 119.3(2)
C29 C30 Ti1 135.2(2)
C25 C30 Ti1 80.95(16)
C29 C30 H30 113.2(19)
C25 C30 H30 119.2(19)
Ti1 C30 H30 82.8(19)
C28 C31 H31A 109.5
C28 C31 H31B 109.5
H31A C31 H31B 109.5
C28 C31 H31C 109.5
H31A C31 H31C 109.5
H31B C31 H31C 109.5
C37 C32 C33 118.7(3)
C37 C32 N2 120.2(2)
C33 C32 N2 121.1(2)
C34 C33 C32 119.9(3)
C34 C33 H33 120.1
C32 C33 H33 120.1
C35 C34 C33 120.9(3)
C35 C34 H34 119.5
C33 C34 H34 119.5
C34 C35 C36 119.2(3)
C34 C35 H35 120.4
C36 C35 H35 120.4
C37 C36 C35 120.7(3)
C37 C36 H36 119.7
C35 C36 H36 119.7
C36 C37 C32 120.6(3)
C36 C37 H37 119.7
C32 C37 H37 119.7
C39 C38 N2 120.0(2)
C39 C38 C43 118.1(2)
N2 C38 C43 121.9(2)
C40 C39 C38 120.5(2)
C40 C39 H39 119.7
C38 C39 H39 119.7
C41 C40 C39 120.8(3)
C41 C40 H40 119.6
C39 C40 H40 119.6
C42 C41 C40 119.1(3)
C42 C41 H41 120.4
C40 C41 H41 120.4
C43 C42 C41 120.9(3)
C43 C42 H42 119.6
C41 C42 H42 119.6
C42 C43 C38 120.6(3)
C42 C43 H43 119.7
C38 C43 H43 119.7

loop_
_geom_bond_atom_site_label_1
_geom_bond_atom_site_label_2
_geom_bond_distance
Ti1 N1 1.963(2)
Ti1 N2 2.009(2)
Ti1 C30 2.259(3)
Ti1 C1 2.379(3)
Ti1 C2 2.387(3)
Ti1 C5 2.406(2)
Ti1 C3 2.431(2)
Ti1 C4 2.435(3)
Ti1 C25 2.482(3)
Ti1 C17 2.511(3)
N1 C17 1.383(3)
N1 C11 1.421(3)
N2 C38 1.406(3)
N2 C32 1.418(3)
C1 C2 1.425(4)
C1 C5 1.432(4)
C1 C6 1.500(4)
C2 C3 1.421(4)
C2 C7 1.503(4)
C3 C4 1.422(4)
C3 C8 1.500(4)
C4 C5 1.414(4)
C4 C9 1.499(4)
C5 C10 1.501(4)
C6 H6A 0.9800
C6 H6B 0.9800
C6 H6C 0.9800
C7 H7A 0.9800
C7 H7B 0.9800
C7 H7C 0.9800
C8 H8A 0.9800
C8 H8B 0.9800
C8 H8C 0.9800
C9 H9A 0.9800
C9 H9B 0.9800
C9 H9C 0.9800
C10 H10A 0.9800
C10 H10B 0.9800
C10 H10C 0.9800
C11 C12 1.394(4)
C11 C16 1.397(4)
C12 C13 1.388(4)
C12 H12 0.9500
C13 C14 1.387(5)
C13 H13 0.9500
C14 C15 1.386(5)
C14 H14 0.9500
C15 C16 1.387(4)
C15 H15 0.9500
C16 H16 0.9500
C17 C25 1.414(4)
C17 C18 1.488(4)
C18 C19 1.393(4)
C18 C23 1.400(4)
C19 C20 1.392(4)
C19 H19 0.9500
C20 C21 1.394(4)
C20 H20 0.9500
C21 C22 1.390(4)
C21 C24 1.513(4)
C22 C23 1.388(4)
C22 H22 0.9500
C23 H23 0.9500
C24 H24A 0.9800
C24 H24B 0.9800
C24 H24C 0.9800
C25 C30 1.444(4)
C25 C26 1.448(4)
C26 C27 1.356(4)
C26 H26 0.9500
C27 C28 1.432(4)
C27 H27 0.9500
C28 C29 1.355(4)
C28 C31 1.508(4)
C29 C30 1.438(4)
C29 H29 0.9500
C30 H30 1.01(3)
C31 H31A 0.9800
C31 H31B 0.9800
C31 H31C 0.9800
C32 C37 1.399(4)
C32 C33 1.401(4)
C33 C34 1.396(4)
C33 H33 0.9500
C34 C35 1.378(5)
C34 H34 0.9500
C35 C36 1.390(5)
C35 H35 0.9500
C36 C37 1.381(4)
C36 H36 0.9500
C37 H37 0.9500
C38 C39 1.399(4)
C38 C43 1.411(4)
C39 C40 1.392(4)
C39 H39 0.9500
C40 C41 1.388(4)
C40 H40 0.9500
C41 C42 1.387(4)
C41 H41 0.9500
C42 C43 1.384(4)
C42 H42 0.9500
C43 H43 0.9500

loop_
_geom_torsion_atom_site_label_1
_geom_torsion_atom_site_label_2
_geom_torsion_atom_site_label_3
_geom_torsion_atom_site_label_4
_geom_torsion
C5 C1 C2 C3 -0.2(3)
C6 C1 C2 C3 166.8(3)
Ti1 C1 C2 C3 -66.34(18)
C5 C1 C2 C7 -175.2(2)
C6 C1 C2 C7 -8.3(4)
Ti1 C1 C2 C7 118.6(3)
C5 C1 C2 Ti1 66.13(17)
C6 C1 C2 Ti1 -126.9(3)
C1 C2 C3 C4 0.3(3)
C7 C2 C3 C4 175.3(2)
Ti1 C2 C3 C4 -64.51(17)
C1 C2 C3 C8 -170.3(2)
C7 C2 C3 C8 4.7(4)
Ti1 C2 C3 C8 124.8(3)
C1 C2 C3 Ti1 64.84(18)
C7 C2 C3 Ti1 -120.2(3)
C2 C3 C4 C5 -0.3(3)
C8 C3 C4 C5 170.4(2)
Ti1 C3 C4 C5 -63.53(17)
C2 C3 C4 C9 -171.5(2)
C8 C3 C4 C9 -0.7(4)
Ti1 C3 C4 C9 125.3(3)
C2 C3 C4 Ti1 63.20(18)
C8 C3 C4 Ti1 -126.1(2)
C3 C4 C5 C1 0.2(3)
C9 C4 C5 C1 171.3(2)
Ti1 C4 C5 C1 -63.95(17)
C3 C4 C5 C10 -173.0(2)
C9 C4 C5 C10 -1.9(4)
Ti1 C4 C5 C10 122.9(3)
C3 C4 C5 Ti1 64.16(17)
C9 C4 C5 Ti1 -124.8(3)
C2 C1 C5 C4 0.0(3)
C6 C1 C5 C4 -166.8(3)
Ti1 C1 C5 C4 65.66(17)
C2 C1 C5 C10 173.1(2)
C6 C1 C5 C10 6.2(4)
Ti1 C1 C5 C10 -121.3(3)
C2 C1 C5 Ti1 -65.66(18)
C6 C1 C5 Ti1 127.5(3)
C17 N1 C11 C12 65.8(3)
Ti1 N1 C11 C12 -119.8(3)
C17 N1 C11 C16 -114.5(3)
Ti1 N1 C11 C16 59.9(4)
C16 C11 C12 C13 -1.0(4)
N1 C11 C12 C13 178.6(2)
C11 C12 C13 C14 1.5(4)
C12 C13 C14 C15 -0.5(4)
C13 C14 C15 C16 -0.9(4)
C14 C15 C16 C11 1.3(4)
C12 C11 C16 C15 -0.4(4)
N1 C11 C16 C15 180.0(2)
C11 N1 C17 C25 -151.1(2)
Ti1 N1 C17 C25 32.1(2)
C11 N1 C17 C18 33.8(4)
Ti1 N1 C17 C18 -143.0(2)
C11 N1 C17 Ti1 176.8(3)
N1 C17 C18 C19 38.7(4)
C25 C17 C18 C19 -136.2(3)
Ti1 C17 C18 C19 -27.9(5)
N1 C17 C18 C23 -142.0(3)
C25 C17 C18 C23 43.1(4)
Ti1 C17 C18 C23 151.4(3)
C23 C18 C19 C20 -2.1(4)
C17 C18 C19 C20 177.2(3)
C18 C19 C20 C21 -0.1(4)
C19 C20 C21 C22 2.1(4)
C19 C20 C21 C24 -176.4(3)
C20 C21 C22 C23 -1.8(4)
C24 C21 C22 C23 176.7(3)
C21 C22 C23 C18 -0.5(4)
C19 C18 C23 C22 2.4(4)
C17 C18 C23 C22 -176.9(3)
N1 C17 C25 C30 19.1(4)
C18 C17 C25 C30 -165.8(2)
Ti1 C17 C25 C30 44.8(2)
N1 C17 C25 C26 -152.9(2)
C18 C17 C25 C26 22.3(4)
Ti1 C17 C25 C26 -127.2(2)
N1 C17 C25 Ti1 -25.7(2)
C18 C17 C25 Ti1 149.4(2)
C17 C25 C26 C27 -177.9(3)
C30 C25 C26 C27 9.6(4)
Ti1 C25 C26 C27 86.3(3)
C25 C26 C27 C28 0.1(4)
C26 C27 C28 C29 -5.7(4)
C26 C27 C28 C31 173.3(3)
C27 C28 C29 C30 0.9(4)
C31 C28 C29 C30 -178.1(3)
C28 C29 C30 C25 9.2(4)
C28 C29 C30 Ti1 -98.8(3)
C17 C25 C30 C29 173.6(2)
C26 C25 C30 C29 -14.1(4)
Ti1 C25 C30 C29 -137.3(3)
C17 C25 C30 Ti1 -49.1(2)
C26 C25 C30 Ti1 123.2(2)
C38 N2 C32 C37 55.4(3)
Ti1 N2 C32 C37 -122.8(2)
C38 N2 C32 C33 -124.6(3)
Ti1 N2 C32 C33 57.2(3)
C37 C32 C33 C34 0.6(4)
N2 C32 C33 C34 -179.4(2)
C32 C33 C34 C35 -0.5(4)
C33 C34 C35 C36 0.4(4)
C34 C35 C36 C37 -0.3(5)
C35 C36 C37 C32 0.3(5)
C33 C32 C37 C36 -0.5(4)
N2 C32 C37 C36 179.5(3)
C32 N2 C38 C39 -148.6(2)
Ti1 N2 C38 C39 29.5(3)
C32 N2 C38 C43 32.7(3)
Ti1 N2 C38 C43 -149.2(2)
N2 C38 C39 C40 -176.5(2)
C43 C38 C39 C40 2.3(4)
C38 C39 C40 C41 -1.7(4)
C39 C40 C41 C42 -0.3(4)
C40 C41 C42 C43 1.8(4)
C41 C42 C43 C38 -1.2(4)
C39 C38 C43 C42 -0.8(4)
N2 C38 C43 C42 177.9(2)
